data_7117721
loop_
_publ_author_name
'S. A. Sapchenko'
'D. N. Dybtsev'
'D. G. Samsonenko'
'R. V. Belosludov'
'V. R. Belosludov'
'Y. Kawazoe'
'M. Schroder'
'V. P. Fedin'

_publ_section_title
;
 Selective gas adsorption in microporous metal-organic frameworks
 incorporating urotropine basic sites: an experimental and theoretical
 study
;
_journal_name_full Chem.Commun.
_journal_page_first 13918
_journal_paper_doi 10.1039/C5cc05779E
_journal_volume 51
_journal_year 2015
_chemical_formula_structural '(Zn11 (H2 O)2 (C6 H12 N4)4 (C14 H8 O4)11) . 7(C3 H7 N O)'
_chemical_formula_sum 'C199 H189 N23 O53 Zn11'
_chemical_formula_weight 4469.80
_chemical_name_systematic
; 
 ? 
;
_space_group_IT_number 13
_symmetry_cell_setting monoclinic
_symmetry_space_group_name_Hall '-P 2yc'
_symmetry_space_group_name_H-M 'P 1 2/c 1'
_atom_sites_solution_hydrogens geom
_atom_sites_solution_primary direct
_atom_sites_solution_secondary difmap
_audit_creation_method SHELXL-97
_audit_update_record
;
2015-04-13 deposited with the CCDC.
2015-07-27 downloaded from the CCDC.
;
_cell_angle_alpha 90.00
_cell_angle_beta 94.845(1)
_cell_angle_gamma 90.00
_cell_formula_units_Z 2
_cell_length_a 22.018(1)
_cell_length_b 20.783(1)
_cell_length_c 37.062(1)
_cell_measurement_reflns_used 21523
_cell_measurement_temperature 90(2)
_cell_measurement_theta_max 35.25
_cell_measurement_theta_min 1.71
_cell_volume 16899.0(12)
_computing_cell_refinement 'DENZO (Z. Otwinowski & W. Minor, 1997)'
_computing_data_collection 'ADSC Quantum software'
_computing_data_reduction 'HKL2000 (Z. Otwinowski & W. Minor, 1997)'
_computing_molecular_graphics 'SHELXTL (Bruker-AXS, 2004)'
_computing_publication_material 'CIFTAB-97 (Sheldrick, 1998)'
_computing_structure_refinement 'SHELXL-97 (Sheldrick, 1998)'
_computing_structure_solution 'SHELXS-97 (Sheldrick, 1998)'
_diffrn_ambient_temperature 90(2)
_diffrn_detector_area_resol_mean 19.5
_diffrn_measured_fraction_theta_full 0.830
_diffrn_measured_fraction_theta_max 0.791
_diffrn_measurement_device_type 'ADSC Quantum 210'
_diffrn_measurement_method '\f scans'
_diffrn_radiation_monochromator 'Double Crystal Monochromator'
_diffrn_radiation_probe x-ray
_diffrn_radiation_source synchrotron
_diffrn_radiation_type synchrotron
_diffrn_radiation_wavelength 0.90000
_diffrn_reflns_av_R_equivalents 0.0646
_diffrn_reflns_av_sigmaI/netI 0.0521
_diffrn_reflns_limit_h_max 25
_diffrn_reflns_limit_h_min -25
_diffrn_reflns_limit_k_max 23
_diffrn_reflns_limit_k_min -23
_diffrn_reflns_limit_l_max 47
_diffrn_reflns_limit_l_min -47
_diffrn_reflns_number 94135
_diffrn_reflns_theta_full 34.50
_diffrn_reflns_theta_max 35.25
_diffrn_reflns_theta_min 1.71
_diffrn_source synchrotron
_diffrn_source_type 'PAL Beamline 2D'
_diffrn_standards_decay_% 0
_diffrn_standards_interval_count 0
_diffrn_standards_interval_time 0
_diffrn_standards_number 0
_exptl_absorpt_coefficient_mu 1.535
_exptl_absorpt_correction_T_max 0.9412
_exptl_absorpt_correction_T_min 0.8871
_exptl_absorpt_correction_type multi-scan
_exptl_absorpt_process_details 'SCALEPACK (Z. Otwinowski & W. Minor, 1997)'
_exptl_crystal_colour colorless
_exptl_crystal_density_diffrn 0.878
_exptl_crystal_density_method 'not measured'
_exptl_crystal_description block
_exptl_crystal_F_000 4596
_exptl_crystal_preparation 'gas sorption'
_exptl_crystal_recrystallization_method 'crystallization during the solvothermal reaction'
_exptl_crystal_size_max 0.08
_exptl_crystal_size_mid 0.06
_exptl_crystal_size_min 0.04
_refine_diff_density_max 0.904
_refine_diff_density_min -1.572
_refine_diff_density_rms 0.095
_refine_ls_extinction_coef 0.00245(18)
_refine_ls_extinction_expression Fc^*^=kFc[1+0.001xFc^2^\l^3^/sin(2\q)]^-1/4^
_refine_ls_extinction_method SHELXL
_refine_ls_goodness_of_fit_ref 1.017
_refine_ls_hydrogen_treatment mixed
_refine_ls_matrix_type full
_refine_ls_number_parameters 1313
_refine_ls_number_reflns 29546
_refine_ls_number_restraints 350
_refine_ls_restrained_S_all 1.039
_refine_ls_R_factor_all 0.0912
_refine_ls_R_factor_gt 0.0788
_refine_ls_shift/su_max 0.002
_refine_ls_shift/su_mean 0.000
_refine_ls_structure_factor_coef Fsqd
_refine_ls_weighting_details 'calc w=1/[\s^2^(Fo^2^)+(0.1764P)^2^+0.0000P] where P=(Fo^2^+2Fc^2^)/3'
_refine_ls_weighting_scheme calc
_refine_ls_wR_factor_gt 0.2235
_refine_ls_wR_factor_ref 0.2339
_reflns_number_gt 21523
_reflns_number_total 29546
_reflns_threshold_expression >2\s(I)
_cod_data_source_file c5cc05779e2.cif
_cod_data_source_block sas274c
_cod_database_code 7117721

loop_
_symmetry_equiv_pos_as_xyz
'x, y, z'
'-x, y, -z+1/2'
'-x, -y, -z'
'x, -y, z-1/2'

loop_
_atom_site_label
_atom_site_type_symbol
_atom_site_fract_x
_atom_site_fract_y
_atom_site_fract_z
_atom_site_U_iso_or_equiv
_atom_site_adp_type
_atom_site_occupancy
_atom_site_symmetry_multiplicity
_atom_site_calc_flag
_atom_site_refinement_flags
_atom_site_disorder_assembly
_atom_site_disorder_group
Zn1 Zn 0.771655(18) 0.17991(2) 0.648898(10) 0.04976(15) Uani 1 1 d . . .
Zn2 Zn 0.755265(18) 0.30814(2) 0.619382(10) 0.05193(15) Uani 1 1 d . . .
Zn3 Zn 0.93903(2) 0.01971(2) 0.734607(10) 0.05295(15) Uani 1 1 d . . .
Zn4 Zn 0.76524(2) -0.10236(2) 0.630570(11) 0.05775(16) Uani 1 1 d . . .
Zn5 Zn 0.86371(2) 0.48381(2) 0.528243(11) 0.05800(16) Uani 1 1 d . . .
Zn6 Zn 1.0000 0.5000 0.5000 0.04972(17) Uani 1 2 d S . .
N11 N 0.77933(13) 0.09145(14) 0.67472(7) 0.0477(7) Uani 1 1 d . . .
N12 N 0.85074(14) 0.02425(14) 0.71127(7) 0.0500(7) Uani 1 1 d . . .
N13 N 0.77732(13) -0.02573(14) 0.66705(7) 0.0511(7) Uani 1 1 d . . .
N14 N 0.74332(14) 0.02231(15) 0.72182(7) 0.0551(7) Uani 1 1 d . . .
C11 C 0.84119(15) 0.08606(18) 0.69233(8) 0.0488(8) Uani 1 1 d . . .
H11A H 0.8485 0.1217 0.7099 0.059 Uiso 1 1 calc R . .
H11B H 0.8709 0.0902 0.6739 0.059 Uiso 1 1 calc R . .
C12 C 0.76811(15) 0.03724(17) 0.64832(8) 0.0469(8) Uani 1 1 d . . .
H12A H 0.7259 0.0399 0.6369 0.056 Uiso 1 1 calc R . .
H12B H 0.7964 0.0409 0.6290 0.056 Uiso 1 1 calc R . .
C13 C 0.73494(17) 0.08422(19) 0.70324(9) 0.0563(9) Uani 1 1 d . . .
H13A H 0.7411 0.1196 0.7211 0.068 Uiso 1 1 calc R . .
H13B H 0.6928 0.0872 0.6918 0.068 Uiso 1 1 calc R . .
C14 C 0.83990(16) -0.02900(18) 0.68482(9) 0.0509(8) Uani 1 1 d . . .
H14A H 0.8696 -0.0261 0.6663 0.061 Uiso 1 1 calc R . .
H14B H 0.8460 -0.0708 0.6974 0.061 Uiso 1 1 calc R . .
C15 C 0.73320(17) -0.02958(19) 0.69608(9) 0.0544(9) Uani 1 1 d . . .
H15A H 0.6909 -0.0273 0.6847 0.065 Uiso 1 1 calc R . .
H15B H 0.7383 -0.0713 0.7089 0.065 Uiso 1 1 calc R . .
C16 C 0.80546(18) 0.01793(19) 0.73924(9) 0.0552(9) Uani 1 1 d . . .
H16A H 0.8111 -0.0240 0.7518 0.066 Uiso 1 1 calc R . .
H16B H 0.8122 0.0525 0.7575 0.066 Uiso 1 1 calc R . .
N21 N 0.74146(14) 0.39703(17) 0.59549(9) 0.0628(9) Uani 1 1 d . . .
N22 N 0.78693(15) 0.47422(15) 0.55648(8) 0.0584(8) Uani 1 1 d . . .
N23 N 0.6766(2) 0.4666(2) 0.55503(14) 0.0963(13) Uani 1 1 d U . .
N24 N 0.7360(3) 0.5121(2) 0.60771(13) 0.0993(15) Uani 1 1 d . . .
C21 C 0.79181(16) 0.41076(18) 0.57374(9) 0.0523(8) Uani 1 1 d . . .
H21A H 0.7931 0.3774 0.5548 0.063 Uiso 1 1 calc R . .
H21B H 0.8305 0.4085 0.5893 0.063 Uiso 1 1 calc R . .
C22 C 0.6837(2) 0.4025(3) 0.57184(15) 0.0945(18) Uani 1 1 d . . .
H22A H 0.6832 0.3694 0.5526 0.113 Uiso 1 1 calc R . .
H22B H 0.6489 0.3941 0.5864 0.113 Uiso 1 1 calc R . .
C23 C 0.7405(3) 0.4503(2) 0.62371(13) 0.0893(16) Uani 1 1 d . . .
H23A H 0.7054 0.4436 0.6383 0.107 Uiso 1 1 calc R . .
H23B H 0.7782 0.4480 0.6402 0.107 Uiso 1 1 calc R . .
C24 C 0.7286(2) 0.4774(3) 0.53388(14) 0.0858(15) Uani 1 1 d . . .
H24A H 0.7246 0.5203 0.5222 0.103 Uiso 1 1 calc R . .
H24B H 0.7285 0.4446 0.5145 0.103 Uiso 1 1 calc R . .
C25 C 0.6795(3) 0.5136(3) 0.5837(2) 0.118(2) Uani 1 1 d U . .
H25A H 0.6447 0.5066 0.5985 0.142 Uiso 1 1 calc R . .
H25B H 0.6749 0.5570 0.5728 0.142 Uiso 1 1 calc R . .
C26 C 0.7859(3) 0.5233(2) 0.58599(12) 0.0844(15) Uani 1 1 d . . .
H26A H 0.8247 0.5215 0.6015 0.101 Uiso 1 1 calc R . .
H26B H 0.7821 0.5668 0.5752 0.101 Uiso 1 1 calc R . .
O11 O 0.82903(12) 0.23243(14) 0.68440(7) 0.0629(7) Uani 1 1 d . . .
O12 O 0.81786(14) 0.32997(13) 0.66041(6) 0.0675(7) Uani 1 1 d . . .
C101 C 0.83571(16) 0.2916(2) 0.68513(9) 0.0527(9) Uani 1 1 d . . .
C102 C 0.86675(17) 0.32052(19) 0.71893(9) 0.0546(9) Uani 1 1 d . . .
C103 C 0.90459(17) 0.2836(2) 0.74291(9) 0.0572(9) Uani 1 1 d . . .
H10A H 0.9123 0.2400 0.7372 0.069 Uiso 1 1 calc R . .
C104 C 0.93100(18) 0.3095(2) 0.77480(9) 0.0598(10) Uani 1 1 d . . .
H10B H 0.9576 0.2840 0.7904 0.072 Uiso 1 1 calc R . .
C105 C 0.91870(17) 0.3735(2) 0.78422(9) 0.0595(10) Uani 1 1 d . . .
C106 C 0.8809(2) 0.4101(2) 0.76027(10) 0.0691(11) Uani 1 1 d . . .
H10C H 0.8716 0.4531 0.7664 0.083 Uiso 1 1 calc R . .
C107 C 0.8567(2) 0.3850(2) 0.72788(10) 0.0663(11) Uani 1 1 d . . .
H10D H 0.8329 0.4117 0.7114 0.080 Uiso 1 1 calc R . .
C108 C 0.94579(18) 0.40025(19) 0.81942(9) 0.0591(10) Uani 1 1 d . . .
C109 C 0.9121(2) 0.4377(2) 0.84116(10) 0.0706(11) Uani 1 1 d . . .
H10E H 0.8711 0.4484 0.8332 0.085 Uiso 1 1 calc R . .
C110 C 0.93698(18) 0.4600(2) 0.87441(10) 0.0654(11) Uani 1 1 d . . .
H11C H 0.9127 0.4852 0.8890 0.078 Uiso 1 1 calc R . .
C111 C 0.99689(17) 0.44607(19) 0.88673(9) 0.0561(9) Uani 1 1 d . . .
C112 C 1.03112(18) 0.4096(2) 0.86435(9) 0.0612(10) Uani 1 1 d . . .
H11D H 1.0726 0.4004 0.8718 0.073 Uiso 1 1 calc R . .
C113 C 1.00557(18) 0.3865(2) 0.83137(9) 0.0623(10) Uani 1 1 d . . .
H11E H 1.0295 0.3609 0.8168 0.075 Uiso 1 1 calc R . .
C114 C 1.02398(18) 0.46863(18) 0.92267(8) 0.0525(9) Uani 1 1 d . . .
O13 O 0.98892(11) 0.48997(13) 0.94473(6) 0.0572(6) Uani 1 1 d . . .
O14 O 1.08168(12) 0.46462(13) 0.92809(6) 0.0580(6) Uani 1 1 d . . .
O21 O 0.83772(13) 0.17308(14) 0.61534(7) 0.0678(7) Uani 1 1 d . . .
O22 O 0.82151(12) 0.26925(14) 0.58949(7) 0.0621(7) Uani 1 1 d . . .
C201 C 0.84594(17) 0.2156(2) 0.59171(9) 0.0554(9) Uani 1 1 d . . .
C202 C 0.88978(17) 0.19789(18) 0.56452(9) 0.0531(9) Uani 1 1 d . . .
C203 C 0.9221(2) 0.1407(2) 0.56781(11) 0.0724(12) Uani 1 1 d . . .
H20A H 0.9171 0.1129 0.5877 0.087 Uiso 1 1 calc R . .
C204 C 0.9622(2) 0.1235(2) 0.54207(11) 0.0725(12) Uani 1 1 d . . .
H20B H 0.9836 0.0839 0.5444 0.087 Uiso 1 1 calc R . .
C205 C 0.97090(18) 0.1638(2) 0.51326(9) 0.0582(9) Uani 1 1 d . . .
C206 C 0.93817(19) 0.2205(2) 0.51014(10) 0.0681(11) Uani 1 1 d . . .
H20C H 0.9430 0.2484 0.4903 0.082 Uiso 1 1 calc R . .
C207 C 0.89875(18) 0.2371(2) 0.53541(9) 0.0611(10) Uani 1 1 d . . .
H20D H 0.8771 0.2766 0.5328 0.073 Uiso 1 1 calc R . .
C208 C 1.0148(2) 0.1465(2) 0.48673(10) 0.0661(11) Uani 1 1 d . . .
C209 C 1.0193(2) 0.0839(2) 0.47377(12) 0.0760(12) Uani 1 1 d . . .
H20E H 0.9933 0.0515 0.4819 0.091 Uiso 1 1 calc R . .
C210 C 1.0608(2) 0.0683(2) 0.44945(12) 0.0785(13) Uani 1 1 d . . .
H21C H 1.0631 0.0251 0.4412 0.094 Uiso 1 1 calc R . .
C211 C 1.0986(2) 0.1132(2) 0.43690(11) 0.0771(13) Uani 1 1 d . . .
C212 C 1.0959(3) 0.1774(3) 0.44972(15) 0.0969(17) Uani 1 1 d . . .
H21D H 1.1224 0.2095 0.4417 0.116 Uiso 1 1 calc R . .
C213 C 1.0534(2) 0.1924(2) 0.47429(14) 0.0852(15) Uani 1 1 d . . .
H21E H 1.0509 0.2355 0.4827 0.102 Uiso 1 1 calc R . .
C214 C 1.1428(2) 0.0950(3) 0.40958(13) 0.0841(15) Uani 1 1 d . . .
O23 O 1.14595(16) 0.0402(2) 0.39922(8) 0.0966(11) Uani 1 1 d . . .
O24 O 1.1750(2) 0.1388(2) 0.39863(14) 0.1390(17) Uani 1 1 d U . .
O31 O 0.70313(14) 0.21707(16) 0.67372(8) 0.0755(8) Uani 1 1 d . . .
O32 O 0.69055(16) 0.31808(16) 0.65588(10) 0.0937(11) Uani 1 1 d . . .
C31 C 0.67692(18) 0.2707(2) 0.67378(10) 0.0614(10) Uani 1 1 d . . .
C32 C 0.62577(19) 0.2772(2) 0.69733(11) 0.0644(10) Uani 1 1 d . . .
C33 C 0.6110(2) 0.2262(3) 0.71862(15) 0.0914(16) Uani 1 1 d . . .
H33A H 0.6346 0.1879 0.7187 0.110 Uiso 1 1 calc R . .
C34 C 0.5632(2) 0.2298(3) 0.73945(14) 0.0974(18) Uani 1 1 d . . .
H34A H 0.5544 0.1942 0.7542 0.117 Uiso 1 1 calc R . .
C35 C 0.5275(2) 0.2837(2) 0.73957(12) 0.0735(12) Uani 1 1 d . . .
C36 C 0.5430(3) 0.3346(3) 0.71903(16) 0.1002(17) Uani 1 1 d U . .
H36A H 0.5194 0.3728 0.7189 0.120 Uiso 1 1 calc R . .
C37 C 0.5923(3) 0.3315(3) 0.69856(17) 0.104(2) Uani 1 1 d U . .
H37A H 0.6028 0.3681 0.6851 0.125 Uiso 1 1 calc R . .
O41 O 0.71007(15) 0.15567(16) 0.60647(9) 0.0867(10) Uani 1 1 d . . .
O42 O 0.69482(14) 0.25610(18) 0.58880(8) 0.0862(10) Uani 1 1 d . . .
C401 C 0.68495(18) 0.1970(3) 0.58683(10) 0.0665(11) Uani 1 1 d . . .
C402 C 0.6366(2) 0.1749(3) 0.55801(12) 0.0740(12) Uani 1 1 d . A .
C403 C 0.6228(3) 0.1143(3) 0.55196(17) 0.116(2) Uani 1 1 d . . .
H40A H 0.6446 0.0820 0.5658 0.139 Uiso 1 1 calc R . .
C404 C 0.5774(3) 0.0962(3) 0.52608(19) 0.128(3) Uani 1 1 d . A .
H40B H 0.5689 0.0516 0.5233 0.153 Uiso 1 1 calc R . .
C405 C 0.5457(2) 0.1358(3) 0.50542(14) 0.1042(16) Uani 1 1 d DU . .
C406 C 0.5581(3) 0.2008(4) 0.51128(19) 0.146(2) Uani 1 1 d U A .
H40C H 0.5347 0.2323 0.4978 0.175 Uiso 1 1 calc R . .
C407 C 0.6051(3) 0.2199(4) 0.53701(19) 0.146(3) Uani 1 1 d U . .
H40D H 0.6150 0.2642 0.5398 0.176 Uiso 1 1 calc R A .
C408 C 0.4949(4) 0.1148(5) 0.4801(2) 0.110(2) Uani 0.50 1 d PDU A 1
C409 C 0.5047(5) 0.0765(4) 0.4512(2) 0.103(3) Uani 0.50 1 d PDU A 1
H40E H 0.5445 0.0601 0.4491 0.123 Uiso 0.50 1 calc PR A 1
C410 C 0.4598(5) 0.0613(5) 0.4256(2) 0.101(3) Uani 0.50 1 d PDU A 1
H41A H 0.4697 0.0362 0.4054 0.121 Uiso 0.50 1 calc PR A 1
C411 C 0.4037(8) 0.0794(7) 0.4273(5) 0.100(2) Uani 0.50 1 d PDU A 1
C412 C 0.3886(6) 0.1253(7) 0.4575(3) 0.115(3) Uani 0.50 1 d PDU A 1
H41B H 0.3488 0.1424 0.4585 0.139 Uiso 0.50 1 calc PR A 1
C413 C 0.4360(5) 0.1412(6) 0.4836(3) 0.119(3) Uani 0.50 1 d PDU A 1
H41C H 0.4290 0.1690 0.5032 0.143 Uiso 0.50 1 calc PR A 1
C414 C 0.3525(6) 0.0664(7) 0.3989(4) 0.096(2) Uani 0.50 1 d PDU A 1
O43 O 0.2989(5) 0.0935(5) 0.4072(3) 0.100(2) Uani 0.50 1 d PDU . 1
O44 O 0.3601(3) 0.0404(4) 0.37302(19) 0.105(2) Uani 0.50 1 d PDU A 1
C415 C 0.4948(4) 0.1248(5) 0.4779(2) 0.110(2) Uani 0.50 1 d PDU A 2
C416 C 0.4494(4) 0.0814(5) 0.4848(3) 0.107(2) Uani 0.50 1 d PDU A 2
H41D H 0.4535 0.0576 0.5068 0.129 Uiso 0.50 1 calc PR A 2
C417 C 0.3978(4) 0.0715(5) 0.4608(3) 0.096(2) Uani 0.50 1 d PDU A 2
H41E H 0.3664 0.0438 0.4676 0.115 Uiso 0.50 1 calc PR A 2
C418 C 0.3918(8) 0.0989(7) 0.4295(5) 0.099(3) Uani 0.50 1 d PDU A 2
C419 C 0.4343(5) 0.1487(7) 0.4187(3) 0.120(3) Uani 0.50 1 d PDU A 2
H41F H 0.4273 0.1726 0.3968 0.144 Uiso 0.50 1 calc PR A 2
C420 C 0.4883(6) 0.1585(6) 0.4441(3) 0.125(3) Uani 0.50 1 d PDU A 2
H420 H 0.5192 0.1876 0.4381 0.151 Uiso 0.50 1 calc PR A 2
C421 C 0.3371(7) 0.0908(7) 0.4041(4) 0.094(2) Uani 0.50 1 d PDU . 2
O45 O 0.2984(4) 0.0540(4) 0.4088(2) 0.084(2) Uani 0.50 1 d PDU . 2
O46 O 0.3226(3) 0.1306(4) 0.3765(2) 0.110(2) Uani 0.50 1 d PDU . 2
O51 O 0.98114(14) -0.03843(15) 0.70101(7) 0.0721(8) Uani 1 1 d . . .
O52 O 1.07106(13) -0.05702(15) 0.73284(7) 0.0727(8) Uani 1 1 d . . .
C501 C 1.0315(2) -0.0669(2) 0.70635(11) 0.0716(12) Uani 1 1 d . . .
C502 C 1.0454(2) -0.1191(3) 0.68040(14) 0.0904(16) Uani 1 1 d . . .
C503 C 1.0020(3) -0.1322(3) 0.65122(16) 0.119(2) Uani 1 1 d . . .
H50A H 0.9653 -0.1082 0.6477 0.143 Uiso 1 1 calc R . .
C504 C 1.0151(3) -0.1823(3) 0.62756(17) 0.114(2) Uani 1 1 d U . .
H50B H 0.9851 -0.1944 0.6089 0.137 Uiso 1 1 calc R . .
C505 C 1.0696(3) -0.2142(3) 0.63060(15) 0.1019(19) Uani 1 1 d . . .
C506 C 1.1134(3) -0.1967(3) 0.65784(14) 0.0975(18) Uani 1 1 d . . .
H50C H 1.1523 -0.2167 0.6593 0.117 Uiso 1 1 calc R . .
C507 C 1.1010(2) -0.1502(3) 0.68302(13) 0.0939(17) Uani 1 1 d . . .
H50D H 1.1308 -0.1398 0.7021 0.113 Uiso 1 1 calc R . .
C508 C 1.0813(3) -0.2640(2) 0.60293(13) 0.0886(15) Uani 1 1 d . . .
C509 C 1.1374(2) -0.2710(2) 0.58894(13) 0.0859(14) Uani 1 1 d . . .
H50E H 1.1707 -0.2451 0.5981 0.103 Uiso 1 1 calc R . .
C510 C 1.1453(2) -0.3147(2) 0.56219(12) 0.0747(12) Uani 1 1 d . . .
H51A H 1.1838 -0.3185 0.5526 0.090 Uiso 1 1 calc R . .
C511 C 1.0971(2) -0.3536(2) 0.54898(10) 0.0652(10) Uani 1 1 d . . .
C512 C 1.0411(2) -0.3479(2) 0.56328(11) 0.0748(12) Uani 1 1 d . . .
H51B H 1.0082 -0.3751 0.5549 0.090 Uiso 1 1 calc R . .
C513 C 1.0334(3) -0.3027(2) 0.58972(13) 0.0843(14) Uani 1 1 d . . .
H51C H 0.9947 -0.2981 0.5990 0.101 Uiso 1 1 calc R . .
C514 C 1.1018(2) -0.3991(2) 0.51831(10) 0.0662(11) Uani 1 1 d . . .
O53 O 1.15337(14) -0.41110(15) 0.50745(7) 0.0728(8) Uani 1 1 d . . .
O54 O 1.05256(14) -0.42003(14) 0.50293(7) 0.0685(8) Uani 1 1 d . . .
O61 O 0.81815(15) 0.55529(17) 0.48767(8) 0.0839(9) Uani 1 1 d . . .
O62 O 0.91514(14) 0.55306(14) 0.50529(7) 0.0706(8) Uani 1 1 d . . .
C601 C 0.8705(2) 0.5749(2) 0.48419(11) 0.0720(12) Uani 1 1 d . . .
C602 C 0.8834(2) 0.6235(2) 0.45618(11) 0.0680(11) Uani 1 1 d . . .
C603 C 0.8411(2) 0.6347(2) 0.42737(13) 0.0821(14) Uani 1 1 d . . .
H60A H 0.8030 0.6130 0.4257 0.099 Uiso 1 1 calc R . .
C604 C 0.8546(2) 0.6780(2) 0.40083(13) 0.0793(13) Uani 1 1 d . . .
H60B H 0.8251 0.6859 0.3811 0.095 Uiso 1 1 calc R . .
C605 C 0.9086(2) 0.7095(2) 0.40210(11) 0.0688(11) Uani 1 1 d . . .
C606 C 0.9510(2) 0.6993(2) 0.43178(10) 0.0671(11) Uani 1 1 d . . .
H60C H 0.9886 0.7220 0.4335 0.081 Uiso 1 1 calc R . .
C607 C 0.9386(2) 0.6566(2) 0.45837(10) 0.0673(11) Uani 1 1 d . . .
H60D H 0.9678 0.6494 0.4783 0.081 Uiso 1 1 calc R . .
C608 C 0.92418(19) 0.7558(2) 0.37328(10) 0.0648(10) Uani 1 1 d . . .
C609 C 0.8784(2) 0.7897(2) 0.35276(11) 0.0670(11) Uani 1 1 d . . .
H60E H 0.8368 0.7826 0.3566 0.080 Uiso 1 1 calc R . .
C610 C 0.89374(18) 0.8337(2) 0.32691(10) 0.0618(10) Uani 1 1 d . . .
H61A H 0.8625 0.8566 0.3132 0.074 Uiso 1 1 calc R . .
C611 C 0.95404(17) 0.8446(2) 0.32090(9) 0.0584(9) Uani 1 1 d . . .
C612 C 0.99922(19) 0.8102(2) 0.34104(10) 0.0623(10) Uani 1 1 d . . .
H61B H 1.0408 0.8171 0.3370 0.075 Uiso 1 1 calc R . .
C613 C 0.98459(18) 0.7667(2) 0.36660(10) 0.0621(10) Uani 1 1 d . . .
H61C H 1.0161 0.7436 0.3800 0.075 Uiso 1 1 calc R . .
C614 C 0.96994(19) 0.89393(18) 0.29449(9) 0.0571(9) Uani 1 1 d . . .
O63 O 0.92629(12) 0.92202(14) 0.27664(7) 0.0631(7) Uani 1 1 d . . .
O64 O 1.02601(12) 0.90466(13) 0.29129(7) 0.0607(7) Uani 1 1 d . . .
O1M O 0.7384(5) -0.1738(3) 0.6610(2) 0.105(3) Uani 0.50 1 d PU . .
O2M O 0.7991(5) -0.1627(4) 0.66976(19) 0.111(3) Uani 0.50 1 d PU . .
O1D O 0.7459(2) 0.1383(3) 0.78780(13) 0.0716(18) Uani 0.50 1 d P . .
C11D C 0.7188(4) 0.1716(6) 0.8036(3) 0.088(3) Uani 0.50 1 d P . .
H11F H 0.6920 0.1546 0.8199 0.106 Uiso 0.50 1 calc PR . .
N1D N 0.7241(2) 0.2440(4) 0.79926(17) 0.073(2) Uani 0.50 1 d P . .
C12D C 0.7593(4) 0.2548(6) 0.7759(2) 0.084(3) Uani 0.50 1 d PU . .
H12C H 0.7632 0.3013 0.7727 0.125 Uiso 0.50 1 calc PR . .
H12D H 0.7433 0.2352 0.7530 0.125 Uiso 0.50 1 calc PR . .
H12E H 0.7993 0.2364 0.7834 0.125 Uiso 0.50 1 calc PR . .
C13D C 0.6854(5) 0.2741(7) 0.8206(3) 0.114(4) Uani 0.50 1 d P . .
H13C H 0.6889 0.3208 0.8177 0.171 Uiso 0.50 1 calc PR . .
H13D H 0.6961 0.2625 0.8460 0.171 Uiso 0.50 1 calc PR . .
H13E H 0.6435 0.2606 0.8134 0.171 Uiso 0.50 1 calc PR . .
O2D O 1.1925(6) -0.1028(5) 0.6065(3) 0.149(4) Uani 0.50 1 d PU . .
C21D C 1.1395(9) -0.0714(7) 0.6017(4) 0.130(5) Uani 0.50 1 d PU . .
H21F H 1.1105 -0.0830 0.5824 0.156 Uiso 0.50 1 calc PR . .
N2D N 1.1268(6) -0.0233(5) 0.6242(2) 0.105(3) Uani 0.50 1 d PU . .
C22D C 1.1686(7) -0.0041(6) 0.6546(3) 0.117(4) Uani 0.50 1 d P . .
H22C H 1.1507 0.0313 0.6676 0.175 Uiso 0.50 1 calc PR . .
H22D H 1.2071 0.0101 0.6458 0.175 Uiso 0.50 1 calc PR . .
H22E H 1.1762 -0.0407 0.6711 0.175 Uiso 0.50 1 calc PR . .
C23D C 1.0693(7) 0.0108(5) 0.6180(3) 0.110(4) Uani 0.50 1 d PU . .
H23C H 1.0466 -0.0061 0.5961 0.165 Uiso 0.50 1 calc PR . .
H23D H 1.0772 0.0568 0.6149 0.165 Uiso 0.50 1 calc PR . .
H23E H 1.0452 0.0047 0.6388 0.165 Uiso 0.50 1 calc PR . .

loop_
_atom_site_aniso_label
_atom_site_aniso_U_11
_atom_site_aniso_U_22
_atom_site_aniso_U_33
_atom_site_aniso_U_23
_atom_site_aniso_U_13
_atom_site_aniso_U_12
Zn1 0.0455(3) 0.0711(3) 0.0326(2) -0.00040(16) 0.00294(16) 0.0006(2)
Zn2 0.0465(3) 0.0750(3) 0.0345(2) 0.00443(17) 0.00493(16) 0.0006(2)
Zn3 0.0584(3) 0.0642(3) 0.0346(2) 0.00013(17) -0.00594(17) -0.0018(2)
Zn4 0.0546(3) 0.0782(3) 0.0407(2) -0.01233(19) 0.00565(18) -0.0059(2)
Zn5 0.0551(3) 0.0815(3) 0.0375(2) 0.01103(19) 0.00437(18) -0.0005(2)
Zn6 0.0547(4) 0.0639(4) 0.0307(3) 0.0028(2) 0.0045(2) -0.0006(3)
N11 0.0453(16) 0.0670(18) 0.0306(12) -0.0038(12) 0.0027(11) 0.0020(14)
N12 0.0539(17) 0.0633(18) 0.0321(13) 0.0013(12) 0.0009(11) -0.0035(14)
N13 0.0499(17) 0.0683(19) 0.0355(14) -0.0055(13) 0.0064(12) -0.0036(15)
N14 0.0587(19) 0.071(2) 0.0372(14) -0.0039(13) 0.0115(13) -0.0038(15)
C11 0.0440(19) 0.067(2) 0.0349(15) -0.0029(15) 0.0011(13) -0.0052(17)
C12 0.0437(19) 0.059(2) 0.0375(16) -0.0040(14) 0.0026(13) -0.0032(16)
C13 0.055(2) 0.074(2) 0.0411(17) -0.0053(17) 0.0123(15) -0.0021(19)
C14 0.045(2) 0.069(2) 0.0375(16) -0.0055(15) 0.0003(13) -0.0011(17)
C15 0.049(2) 0.077(2) 0.0385(17) -0.0059(16) 0.0097(14) -0.0100(18)
C16 0.066(2) 0.069(2) 0.0316(15) -0.0040(14) 0.0060(15) -0.0036(19)
N21 0.0532(19) 0.085(2) 0.0511(17) 0.0140(15) 0.0118(14) 0.0130(17)
N22 0.061(2) 0.067(2) 0.0489(16) 0.0092(14) 0.0124(14) 0.0094(16)
N23 0.075(2) 0.112(3) 0.102(3) 0.044(2) 0.008(2) 0.013(2)
N24 0.126(4) 0.094(3) 0.085(3) 0.018(2) 0.053(3) 0.032(3)
C21 0.051(2) 0.069(2) 0.0377(16) 0.0044(15) 0.0065(14) 0.0070(18)
C22 0.056(3) 0.135(5) 0.092(4) 0.057(3) 0.005(2) 0.000(3)
C23 0.126(4) 0.080(3) 0.069(3) 0.010(2) 0.052(3) 0.031(3)
C24 0.059(3) 0.116(4) 0.082(3) 0.049(3) 0.007(2) 0.012(3)
C25 0.100(5) 0.132(5) 0.131(5) 0.047(4) 0.066(4) 0.039(4)
C26 0.122(4) 0.074(3) 0.062(3) 0.003(2) 0.035(3) 0.016(3)
O11 0.0722(18) 0.0694(19) 0.0445(13) -0.0002(12) -0.0099(12) -0.0053(15)
O12 0.089(2) 0.0717(17) 0.0384(13) -0.0003(12) -0.0132(12) -0.0040(15)
C101 0.046(2) 0.078(3) 0.0341(16) 0.0005(16) 0.0045(13) 0.0016(19)
C102 0.057(2) 0.072(3) 0.0349(16) -0.0040(15) 0.0038(14) -0.0026(19)
C103 0.063(2) 0.072(2) 0.0359(16) -0.0037(16) 0.0026(15) 0.002(2)
C104 0.060(2) 0.081(3) 0.0372(17) -0.0041(17) -0.0016(15) -0.003(2)
C105 0.059(2) 0.084(3) 0.0352(17) -0.0056(17) 0.0017(15) -0.003(2)
C106 0.084(3) 0.080(3) 0.0415(19) -0.0101(18) -0.0067(18) 0.009(2)
C107 0.078(3) 0.078(3) 0.0405(18) -0.0033(18) -0.0105(17) 0.013(2)
C108 0.066(2) 0.079(3) 0.0320(16) -0.0049(16) 0.0010(15) -0.003(2)
C109 0.067(3) 0.102(3) 0.0411(19) -0.010(2) -0.0028(17) 0.010(2)
C110 0.062(2) 0.090(3) 0.0442(19) -0.0164(19) 0.0005(16) 0.010(2)
C111 0.059(2) 0.074(2) 0.0354(16) -0.0036(16) 0.0041(15) 0.0015(19)
C112 0.053(2) 0.089(3) 0.0417(18) -0.0147(18) 0.0021(15) 0.003(2)
C113 0.064(2) 0.087(3) 0.0360(17) -0.0113(17) 0.0034(16) -0.001(2)
C114 0.068(3) 0.062(2) 0.0285(15) -0.0042(14) 0.0089(15) 0.0060(19)
O13 0.0565(15) 0.0817(18) 0.0331(12) -0.0043(11) 0.0011(10) 0.0027(13)
O14 0.0530(16) 0.0824(18) 0.0382(12) -0.0070(12) 0.0024(10) -0.0038(14)
O21 0.0746(18) 0.0834(19) 0.0489(14) 0.0119(13) 0.0259(13) 0.0139(15)
O22 0.0685(17) 0.0727(18) 0.0478(14) 0.0021(12) 0.0200(12) 0.0101(15)
C201 0.050(2) 0.082(3) 0.0336(16) -0.0032(17) 0.0006(14) -0.004(2)
C202 0.055(2) 0.069(2) 0.0356(16) -0.0021(15) 0.0036(14) 0.0015(19)
C203 0.077(3) 0.091(3) 0.052(2) 0.010(2) 0.0244(19) 0.008(3)
C204 0.088(3) 0.077(3) 0.056(2) 0.007(2) 0.029(2) 0.018(2)
C205 0.063(2) 0.072(3) 0.0413(18) -0.0032(17) 0.0129(16) -0.002(2)
C206 0.077(3) 0.086(3) 0.0431(19) 0.0067(18) 0.0181(18) 0.004(2)
C207 0.073(3) 0.068(2) 0.0440(19) 0.0024(17) 0.0154(17) 0.008(2)
C208 0.076(3) 0.077(3) 0.048(2) 0.0013(19) 0.0207(18) 0.008(2)
C209 0.089(3) 0.081(3) 0.062(2) -0.002(2) 0.025(2) 0.007(3)
C210 0.094(3) 0.087(3) 0.058(2) -0.006(2) 0.023(2) 0.014(3)
C211 0.085(3) 0.096(3) 0.053(2) 0.000(2) 0.022(2) 0.022(3)
C212 0.109(4) 0.095(4) 0.096(4) 0.010(3) 0.060(3) 0.009(3)
C213 0.096(4) 0.079(3) 0.087(3) -0.011(2) 0.049(3) 0.004(3)
C214 0.087(3) 0.113(4) 0.055(2) 0.014(3) 0.022(2) 0.033(3)
O23 0.085(2) 0.148(3) 0.0582(18) -0.026(2) 0.0159(16) 0.031(2)
O24 0.158(3) 0.129(3) 0.147(3) 0.010(3) 0.107(3) 0.021(3)
O31 0.0701(19) 0.091(2) 0.0704(18) 0.0162(16) 0.0351(15) 0.0121(18)
O32 0.091(2) 0.091(2) 0.108(3) 0.029(2) 0.064(2) 0.0185(18)
C31 0.053(2) 0.084(3) 0.048(2) 0.0009(19) 0.0119(16) 0.000(2)
C32 0.064(2) 0.071(3) 0.061(2) 0.0032(19) 0.0219(19) 0.003(2)
C33 0.082(3) 0.090(3) 0.110(4) 0.028(3) 0.055(3) 0.025(3)
C34 0.104(4) 0.095(4) 0.103(4) 0.028(3) 0.062(3) 0.017(3)
C35 0.073(3) 0.075(3) 0.078(3) 0.003(2) 0.038(2) -0.003(2)
C36 0.101(3) 0.087(3) 0.122(3) 0.014(3) 0.063(3) 0.013(3)
C37 0.105(4) 0.091(4) 0.129(5) 0.031(3) 0.076(4) 0.016(3)
O41 0.088(2) 0.089(2) 0.075(2) -0.0072(17) -0.0408(17) 0.0060(18)
O42 0.077(2) 0.106(3) 0.0686(19) 0.0219(18) -0.0314(15) -0.0296(19)
C401 0.051(2) 0.103(4) 0.045(2) -0.002(2) -0.0060(16) 0.001(2)
C402 0.062(3) 0.100(4) 0.057(2) 0.000(2) -0.0136(19) -0.011(3)
C403 0.125(5) 0.104(4) 0.105(4) -0.004(3) -0.067(4) 0.003(4)
C404 0.142(6) 0.112(5) 0.116(5) -0.019(4) -0.068(4) 0.004(4)
C405 0.089(3) 0.145(4) 0.071(3) 0.009(3) -0.038(2) -0.024(3)
C406 0.140(5) 0.160(5) 0.122(4) 0.034(4) -0.080(4) -0.042(4)
C407 0.150(5) 0.150(5) 0.123(5) 0.044(4) -0.078(4) -0.051(4)
C408 0.087(4) 0.154(5) 0.082(4) 0.006(4) -0.031(4) -0.031(4)
C409 0.079(5) 0.137(6) 0.086(5) -0.012(5) -0.032(4) -0.027(5)
C410 0.080(5) 0.143(6) 0.073(5) -0.025(5) -0.030(4) -0.020(5)
C411 0.078(4) 0.147(5) 0.070(4) -0.006(4) -0.019(4) -0.034(4)
C412 0.085(5) 0.169(6) 0.086(4) -0.003(5) -0.028(4) -0.032(5)
C413 0.092(4) 0.170(6) 0.089(4) -0.002(5) -0.030(4) -0.032(5)
C414 0.074(4) 0.144(5) 0.066(4) 0.001(4) -0.018(4) -0.033(4)
O43 0.076(4) 0.153(6) 0.068(3) -0.002(5) -0.016(3) -0.044(5)
O44 0.070(4) 0.164(6) 0.076(4) -0.027(4) -0.030(3) -0.030(4)
C415 0.087(4) 0.158(5) 0.080(4) 0.007(4) -0.032(4) -0.029(4)
C416 0.093(4) 0.142(5) 0.079(4) 0.013(5) -0.041(4) -0.030(5)
C417 0.076(4) 0.134(5) 0.072(4) 0.009(4) -0.033(4) -0.031(5)
C418 0.073(5) 0.149(5) 0.072(4) -0.002(4) -0.020(4) -0.031(4)
C419 0.105(5) 0.164(6) 0.086(5) 0.014(5) -0.027(4) -0.032(5)
C420 0.106(5) 0.169(6) 0.095(5) 0.019(5) -0.025(5) -0.037(5)
C421 0.074(4) 0.143(5) 0.060(4) -0.002(4) -0.016(4) -0.033(5)
O45 0.064(3) 0.126(5) 0.059(3) -0.004(4) -0.015(3) -0.026(5)
O46 0.095(4) 0.151(5) 0.079(4) -0.003(4) -0.016(3) -0.025(4)
O51 0.074(2) 0.0819(19) 0.0569(16) -0.0163(14) -0.0124(13) 0.0147(17)
O52 0.0776(19) 0.0804(19) 0.0570(16) -0.0163(14) -0.0123(14) 0.0103(16)
C501 0.085(3) 0.073(3) 0.055(2) -0.015(2) 0.001(2) 0.000(3)
C502 0.092(4) 0.099(4) 0.076(3) -0.040(3) -0.021(3) 0.018(3)
C503 0.104(4) 0.144(5) 0.101(4) -0.074(4) -0.033(3) 0.026(4)
C504 0.112(4) 0.123(4) 0.102(3) -0.045(3) -0.018(3) 0.014(3)
C505 0.121(5) 0.098(4) 0.081(3) -0.038(3) -0.022(3) 0.038(4)
C506 0.104(4) 0.102(4) 0.081(3) -0.041(3) -0.025(3) 0.034(3)
C507 0.090(3) 0.114(4) 0.072(3) -0.040(3) -0.021(2) 0.021(3)
C508 0.107(4) 0.085(3) 0.071(3) -0.024(2) -0.011(3) 0.005(3)
C509 0.093(4) 0.082(3) 0.079(3) -0.024(2) -0.013(3) 0.002(3)
C510 0.080(3) 0.077(3) 0.067(3) -0.013(2) 0.000(2) -0.001(2)
C511 0.081(3) 0.069(3) 0.0440(19) -0.0029(17) -0.0042(18) 0.001(2)
C512 0.092(3) 0.081(3) 0.052(2) -0.011(2) 0.010(2) -0.015(3)
C513 0.095(4) 0.096(3) 0.062(3) -0.023(2) 0.006(2) 0.004(3)
C514 0.092(3) 0.066(3) 0.0403(19) 0.0077(17) 0.006(2) -0.009(2)
O53 0.079(2) 0.094(2) 0.0448(14) 0.0006(13) 0.0021(13) 0.0130(17)
O54 0.090(2) 0.0741(18) 0.0420(13) -0.0056(12) 0.0076(13) -0.0298(16)
O61 0.081(2) 0.103(2) 0.0707(19) 0.0311(17) 0.0254(16) 0.0083(19)
O62 0.088(2) 0.0730(18) 0.0541(15) 0.0169(13) 0.0236(14) 0.0246(16)
C601 0.087(3) 0.076(3) 0.055(2) 0.013(2) 0.018(2) 0.025(3)
C602 0.073(3) 0.080(3) 0.053(2) 0.0147(19) 0.0157(19) 0.015(2)
C603 0.066(3) 0.105(4) 0.076(3) 0.034(3) 0.010(2) 0.003(3)
C604 0.069(3) 0.099(3) 0.069(3) 0.031(2) -0.002(2) 0.000(3)
C605 0.074(3) 0.079(3) 0.053(2) 0.016(2) 0.0017(19) 0.002(2)
C606 0.079(3) 0.071(3) 0.050(2) 0.0138(18) -0.0005(19) 0.010(2)
C607 0.080(3) 0.074(3) 0.048(2) 0.0135(18) 0.0089(18) 0.016(2)
C608 0.070(3) 0.074(3) 0.050(2) 0.0148(18) -0.0023(18) -0.005(2)
C609 0.063(2) 0.079(3) 0.058(2) 0.017(2) -0.0044(18) -0.004(2)
C610 0.057(2) 0.077(3) 0.051(2) 0.0132(18) -0.0035(16) 0.005(2)
C611 0.057(2) 0.076(3) 0.0397(17) 0.0054(17) -0.0062(15) -0.004(2)
C612 0.061(2) 0.077(3) 0.047(2) 0.0073(18) -0.0041(17) -0.004(2)
C613 0.061(2) 0.074(3) 0.050(2) 0.0089(18) -0.0085(16) -0.004(2)
C614 0.065(3) 0.064(2) 0.0408(18) 0.0039(16) -0.0036(16) -0.002(2)
O63 0.0612(16) 0.0828(19) 0.0437(13) 0.0153(12) -0.0041(11) 0.0040(14)
O64 0.0561(17) 0.0753(18) 0.0486(14) 0.0143(12) -0.0075(11) -0.0020(13)
O1M 0.165(7) 0.078(4) 0.078(4) -0.016(3) 0.059(5) -0.038(5)
O2M 0.184(8) 0.083(5) 0.064(4) -0.012(3) -0.005(5) 0.026(5)
O1D 0.041(3) 0.132(5) 0.042(3) -0.049(3) 0.005(2) 0.010(3)
C11D 0.059(6) 0.145(10) 0.059(5) -0.001(6) -0.004(4) -0.033(6)
N1D 0.028(3) 0.139(7) 0.055(4) -0.035(4) 0.015(3) 0.008(4)
C12D 0.053(4) 0.140(6) 0.057(4) -0.005(4) -0.004(3) 0.003(5)
C13D 0.078(7) 0.157(11) 0.112(9) -0.044(8) 0.036(6) -0.016(7)
O2D 0.221(11) 0.138(8) 0.098(7) -0.033(6) 0.069(7) -0.043(8)
C21D 0.206(14) 0.117(10) 0.069(7) 0.003(7) 0.034(8) -0.014(10)
N2D 0.157(9) 0.112(7) 0.047(4) 0.001(4) 0.008(5) -0.028(6)
C22D 0.151(12) 0.127(10) 0.075(7) -0.016(7) 0.023(7) -0.014(8)
C23D 0.178(12) 0.082(7) 0.061(6) -0.008(5) -0.036(7) -0.004(7)

loop_
_atom_type_symbol
_atom_type_description
_atom_type_scat_dispersion_real
_atom_type_scat_dispersion_imag
_atom_type_scat_source
C C -0.0020 0.0028 'International Tables Vol C Tables 4.2.6.8 and 6.1.1.4'
H H 0.0000 0.0000 'International Tables Vol C Tables 4.2.6.8 and 6.1.1.4'
N N -0.0031 0.0056 'International Tables Vol C Tables 4.2.6.8 and 6.1.1.4'
O O -0.0042 0.0102 'International Tables Vol C Tables 4.2.6.8 and 6.1.1.4'
Zn Zn -0.0416 2.1555 'International Tables Vol C Tables 4.2.6.8 and 6.1.1.4'

loop_
_geom_angle_atom_site_label_1
_geom_angle_atom_site_label_2
_geom_angle_atom_site_label_3
_geom_angle
_geom_angle_site_symmetry_1
_geom_angle_site_symmetry_3
_geom_angle_publ_flag
N11 Zn1 Zn2 174.08(7) . . ?
O11 Zn1 Zn2 78.67(8) . . ?
O11 Zn1 N11 98.82(11) . . yes
O21 Zn1 Zn2 84.50(8) . . ?
O21 Zn1 N11 100.91(11) . . yes
O21 Zn1 O11 89.76(12) . . yes
O21 Zn1 O41 88.52(14) . . yes
O31 Zn1 Zn2 75.03(9) . . ?
O31 Zn1 N11 99.57(12) . . yes
O31 Zn1 O11 86.97(13) . . yes
O31 Zn1 O21 159.52(12) . . yes
O31 Zn1 O41 88.38(14) . . yes
O41 Zn1 Zn2 83.28(10) . . ?
O41 Zn1 N11 99.15(12) . . yes
O41 Zn1 O11 161.95(13) . . yes
N21 Zn2 Zn1 176.56(10) . . ?
N21 Zn2 O22 101.84(11) . . yes
O12 Zn2 Zn1 82.33(8) . . ?
O12 Zn2 N21 100.90(13) . . yes
O12 Zn2 O22 91.37(12) . . yes
O12 Zn2 O32 87.06(15) . . yes
O22 Zn2 Zn1 76.79(8) . . ?
O32 Zn2 Zn1 85.13(9) . . ?
O32 Zn2 N21 96.17(12) . . yes
O32 Zn2 O22 161.89(12) . . yes
O42 Zn2 Zn1 76.76(10) . . ?
O42 Zn2 N21 100.08(14) . . yes
O42 Zn2 O12 158.82(12) . . yes
O42 Zn2 O22 87.16(14) . . yes
O42 Zn2 O32 87.83(16) . . yes
N12 Zn3 Zn3 177.19(8) . 2_756 ?
O51 Zn3 Zn3 77.22(8) . 2_756 ?
O51 Zn3 N12 103.58(11) . . yes
O51 Zn3 O52 88.58(13) . 2_756 yes
O51 Zn3 O64 87.68(12) . 3_766 yes
O52 Zn3 Zn3 84.70(8) 2_756 2_756 ?
O52 Zn3 N12 97.99(11) 2_756 . yes
O52 Zn3 O64 163.49(11) 2_756 3_766 yes
O63 Zn3 Zn3 82.95(8) 4_566 2_756 ?
O63 Zn3 N12 96.26(11) 4_566 . yes
O63 Zn3 O51 160.16(11) 4_566 . yes
O63 Zn3 O52 89.03(12) 4_566 2_756 yes
O63 Zn3 O64 89.05(12) 4_566 3_766 yes
O64 Zn3 Zn3 78.78(7) 3_766 2_756 ?
O64 Zn3 N12 98.52(11) 3_766 . yes
N13 Zn4 C421 108.5(3) . 3_656 ?
N13 Zn4 O45 97.0(2) . 3_656 yes
O24 Zn4 N13 127.34(19) 3_756 . yes
O24 Zn4 C421 112.1(3) 3_756 3_656 ?
O24 Zn4 O45 103.6(3) 3_756 3_656 yes
O24 Zn4 O46 120.4(3) 3_756 3_656 yes
O24 Zn4 O1M 106.0(3) 3_756 . yes
O24 Zn4 O2M 86.1(3) 3_756 . yes
O43 Zn4 N13 116.5(4) 3_656 . yes
O43 Zn4 O24 97.1(4) 3_656 3_756 yes
O43 Zn4 C421 16.3(4) 3_656 3_656 ?
O43 Zn4 O45 22.0(3) 3_656 3_656 yes
O43 Zn4 O46 45.0(4) 3_656 3_656 yes
O43 Zn4 O1M 104.6(4) 3_656 . yes
O43 Zn4 O2M 142.6(4) 3_656 . yes
O45 Zn4 C421 27.8(4) 3_656 3_656 ?
O46 Zn4 N13 111.9(3) 3_656 . yes
O46 Zn4 C421 32.0(4) 3_656 3_656 ?
O46 Zn4 O45 59.6(3) 3_656 3_656 yes
O1M Zn4 N13 103.3(2) . . yes
O1M Zn4 C421 93.7(5) . 3_656 ?
O1M Zn4 O45 121.3(4) . 3_656 yes
O1M Zn4 O46 61.8(4) . 3_656 yes
O1M Zn4 O2M 40.0(3) . . yes
O2M Zn4 N13 89.3(2) . . yes
O2M Zn4 C421 133.7(5) . 3_656 ?
O2M Zn4 O45 161.3(4) . 3_656 yes
O2M Zn4 O46 101.8(4) . 3_656 yes
N22 Zn5 O61 93.63(12) . . yes
N22 Zn5 C601 119.78(14) . . ?
O14 Zn5 N22 91.89(11) 2_756 . yes
O14 Zn5 O53 116.87(12) 2_756 3_756 yes
O14 Zn5 O61 150.97(13) 2_756 . yes
O14 Zn5 O62 99.31(12) 2_756 . yes
O14 Zn5 C601 128.27(15) 2_756 . ?
O53 Zn5 N22 98.28(13) 3_756 . yes
O53 Zn5 O61 90.48(12) 3_756 . yes
O53 Zn5 O62 109.29(12) 3_756 . yes
O53 Zn5 C601 98.98(13) 3_756 . ?
O61 Zn5 C601 29.47(13) . . ?
O62 Zn5 N22 140.96(12) . . yes
O62 Zn5 O61 59.99(12) . . yes
O62 Zn5 C601 30.67(14) . . ?
O13 Zn6 O13 179.995(2) 2_756 4_565 yes
O13 Zn6 O62 89.55(10) 2_756 . yes
O13 Zn6 O62 89.55(10) 4_565 3_766 ?
O13 Zn6 O62 90.44(10) 2_756 3_766 ?
O13 Zn6 O62 90.45(10) 4_565 . yes
O54 Zn6 O13 89.38(10) 3_756 2_756 yes
O54 Zn6 O13 89.40(10) 1_565 4_565 ?
O54 Zn6 O13 90.61(10) 1_565 2_756 yes
O54 Zn6 O13 90.61(10) 3_756 4_565 ?
O54 Zn6 O54 179.993(1) 1_565 3_756 ?
O54 Zn6 O62 85.99(12) 1_565 3_766 ?
O54 Zn6 O62 85.99(12) 3_756 . yes
O54 Zn6 O62 94.01(12) 1_565 . yes
O54 Zn6 O62 94.01(12) 3_756 3_766 ?
O62 Zn6 O62 180 . 3_766 yes
C11 N11 Zn1 108.1(2) . . ?
C11 N11 C12 109.2(3) . . ?
C11 N11 C13 108.3(3) . . ?
C12 N11 Zn1 111.27(19) . . ?
C12 N11 C13 107.6(3) . . ?
C13 N11 Zn1 112.3(2) . . ?
C11 N12 Zn3 109.4(2) . . ?
C11 N12 C14 109.1(3) . . ?
C11 N12 C16 109.2(3) . . ?
C14 N12 Zn3 109.6(2) . . ?
C14 N12 C16 108.1(3) . . ?
C16 N12 Zn3 111.3(2) . . ?
C12 N13 Zn4 111.31(19) . . ?
C12 N13 C15 108.0(3) . . ?
C14 N13 Zn4 108.4(2) . . ?
C14 N13 C12 109.5(3) . . ?
C14 N13 C15 108.2(3) . . ?
C15 N13 Zn4 111.4(2) . . ?
C13 N14 C16 109.7(3) . . ?
C15 N14 C13 109.8(3) . . ?
C15 N14 C16 109.3(3) . . ?
N11 C11 N12 111.7(3) . . ?
N11 C11 H11A 109.3 . . ?
N11 C11 H11B 109.3 . . ?
N12 C11 H11A 109.3 . . ?
N12 C11 H11B 109.3 . . ?
H11A C11 H11B 107.9 . . ?
N11 C12 H12A 109.6 . . ?
N11 C12 H12B 109.6 . . ?
N13 C12 N11 110.4(2) . . ?
N13 C12 H12A 109.6 . . ?
N13 C12 H12B 109.6 . . ?
H12A C12 H12B 108.1 . . ?
N11 C13 H13A 109.5 . . ?
N11 C13 H13B 109.5 . . ?
N14 C13 N11 110.8(3) . . ?
N14 C13 H13A 109.5 . . ?
N14 C13 H13B 109.5 . . ?
H13A C13 H13B 108.1 . . ?
N12 C14 H14A 109.5 . . ?
N12 C14 H14B 109.5 . . ?
N13 C14 N12 110.6(3) . . ?
N13 C14 H14A 109.5 . . ?
N13 C14 H14B 109.5 . . ?
H14A C14 H14B 108.1 . . ?
N13 C15 H15A 109.4 . . ?
N13 C15 H15B 109.4 . . ?
N14 C15 N13 111.0(3) . . ?
N14 C15 H15A 109.4 . . ?
N14 C15 H15B 109.4 . . ?
H15A C15 H15B 108.0 . . ?
N12 C16 H16A 109.7 . . ?
N12 C16 H16B 109.7 . . ?
N14 C16 N12 109.9(3) . . ?
N14 C16 H16A 109.7 . . ?
N14 C16 H16B 109.7 . . ?
H16A C16 H16B 108.2 . . ?
C21 N21 Zn2 108.8(2) . . ?
C21 N21 C22 108.2(3) . . ?
C21 N21 C23 107.1(3) . . ?
C22 N21 Zn2 114.2(3) . . ?
C22 N21 C23 106.7(4) . . ?
C23 N21 Zn2 111.5(2) . . ?
C21 N22 Zn5 105.9(2) . . ?
C21 N22 C24 108.5(3) . . ?
C21 N22 C26 107.4(3) . . ?
C24 N22 Zn5 114.7(2) . . ?
C24 N22 C26 108.5(4) . . ?
C26 N22 Zn5 111.5(3) . . ?
C24 N23 C22 107.9(4) . . ?
C25 N23 C22 107.7(5) . . ?
C25 N23 C24 107.7(5) . . ?
C23 N24 C25 107.4(5) . . ?
C23 N24 C26 110.6(4) . . ?
C26 N24 C25 107.9(4) . . ?
N21 C21 N22 112.8(3) . . ?
N21 C21 H21A 109.0 . . ?
N21 C21 H21B 109.0 . . ?
N22 C21 H21A 109.0 . . ?
N22 C21 H21B 109.0 . . ?
H21A C21 H21B 107.8 . . ?
N21 C22 H22A 109.2 . . ?
N21 C22 H22B 109.2 . . ?
N23 C22 N21 111.9(4) . . ?
N23 C22 H22A 109.2 . . ?
N23 C22 H22B 109.2 . . ?
H22A C22 H22B 107.9 . . ?
N21 C23 H23A 109.2 . . ?
N21 C23 H23B 109.2 . . ?
N24 C23 N21 112.1(4) . . ?
N24 C23 H23A 109.2 . . ?
N24 C23 H23B 109.2 . . ?
H23A C23 H23B 107.9 . . ?
N22 C24 H24A 109.2 . . ?
N22 C24 H24B 109.2 . . ?
N23 C24 N22 111.9(4) . . ?
N23 C24 H24A 109.2 . . ?
N23 C24 H24B 109.2 . . ?
H24A C24 H24B 107.9 . . ?
N23 C25 N24 114.5(5) . . ?
N23 C25 H25A 108.6 . . ?
N23 C25 H25B 108.6 . . ?
N24 C25 H25A 108.6 . . ?
N24 C25 H25B 108.6 . . ?
H25A C25 H25B 107.6 . . ?
N22 C26 H26A 109.4 . . ?
N22 C26 H26B 109.4 . . ?
N24 C26 N22 111.1(4) . . ?
N24 C26 H26A 109.4 . . ?
N24 C26 H26B 109.4 . . ?
H26A C26 H26B 108.0 . . ?
C101 O11 Zn1 127.3(2) . . ?
C101 O12 Zn2 124.1(3) . . ?
O11 C101 O12 125.9(3) . . ?
O11 C101 C102 117.4(3) . . ?
O12 C101 C102 116.6(4) . . ?
C103 C102 C101 121.1(3) . . ?
C103 C102 C107 118.2(3) . . ?
C107 C102 C101 120.7(3) . . ?
C102 C103 H10A 119.4 . . ?
C104 C103 C102 121.1(4) . . ?
C104 C103 H10A 119.4 . . ?
C103 C104 H10B 119.9 . . ?
C103 C104 C105 120.3(4) . . ?
C105 C104 H10B 119.8 . . ?
C104 C105 C108 119.8(3) . . ?
C106 C105 C104 118.4(3) . . ?
C106 C105 C108 121.8(4) . . ?
C105 C106 H10C 119.4 . . ?
C107 C106 C105 121.2(4) . . ?
C107 C106 H10C 119.4 . . ?
C102 C107 H10D 119.6 . . ?
C106 C107 C102 120.8(4) . . ?
C106 C107 H10D 119.6 . . ?
C109 C108 C105 121.6(4) . . ?
C109 C108 C113 118.3(3) . . ?
C113 C108 C105 120.1(3) . . ?
C108 C109 H10E 119.5 . . ?
C108 C109 C110 121.0(4) . . ?
C110 C109 H10E 119.5 . . ?
C109 C110 H11C 119.5 . . ?
C109 C110 C111 121.1(4) . . ?
C111 C110 H11C 119.5 . . ?
C110 C111 C112 117.7(3) . . ?
C110 C111 C114 121.7(3) . . ?
C112 C111 C114 120.6(3) . . ?
C111 C112 H11D 119.5 . . ?
C113 C112 C111 120.9(4) . . ?
C113 C112 H11D 119.5 . . ?
C108 C113 C112 121.0(4) . . ?
C108 C113 H11E 119.5 . . ?
C112 C113 H11E 119.5 . . ?
O13 C114 C111 118.3(3) . . ?
O13 C114 O14 125.6(3) . . ?
O14 C114 C111 116.1(3) . . ?
C114 O13 Zn6 131.3(2) . 2_756 ?
C114 O14 Zn5 130.4(2) . 2_756 ?
C201 O21 Zn1 122.3(3) . . ?
C201 O22 Zn2 129.7(2) . . ?
O21 C201 C202 115.5(4) . . ?
O22 C201 O21 126.0(3) . . ?
O22 C201 C202 118.5(3) . . ?
C203 C202 C201 120.4(3) . . ?
C207 C202 C201 121.6(4) . . ?
C207 C202 C203 118.0(3) . . ?
C202 C203 H20A 119.8 . . ?
C202 C203 C204 120.5(4) . . ?
C204 C203 H20A 119.8 . . ?
C203 C204 H20B 119.7 . . ?
C205 C204 C203 120.6(4) . . ?
C205 C204 H20B 119.7 . . ?
C204 C205 C208 120.5(4) . . ?
C206 C205 C204 118.4(3) . . ?
C206 C205 C208 121.1(3) . . ?
C205 C206 H20C 119.6 . . ?
C207 C206 C205 120.8(4) . . ?
C207 C206 H20C 119.6 . . ?
C202 C207 H20D 119.2 . . ?
C206 C207 C202 121.7(4) . . ?
C206 C207 H20D 119.2 . . ?
C209 C208 C205 121.7(4) . . ?
C213 C208 C205 120.5(4) . . ?
C213 C208 C209 117.7(4) . . ?
C208 C209 H20E 119.4 . . ?
C210 C209 C208 121.2(5) . . ?
C210 C209 H20E 119.4 . . ?
C209 C210 H21C 119.3 . . ?
C211 C210 C209 121.5(5) . . ?
C211 C210 H21C 119.3 . . ?
C210 C211 C212 119.2(4) . . ?
C210 C211 C214 120.3(5) . . ?
C212 C211 C214 120.5(5) . . ?
C211 C212 H21D 120.7 . . ?
C213 C212 C211 118.6(5) . . ?
C213 C212 H21D 120.7 . . ?
C208 C213 C212 121.9(4) . . ?
C208 C213 H21E 119.1 . . ?
C212 C213 H21E 119.1 . . ?
O23 C214 C211 120.6(5) . . ?
O23 C214 O24 122.5(5) . . ?
O24 C214 C211 117.0(5) . . ?
C214 O24 Zn4 109.4(4) . 3_756 ?
C31 O31 Zn1 135.4(3) . . ?
C31 O32 Zn2 119.0(3) . . ?
O31 C31 C32 116.9(4) . . ?
O32 C31 O31 124.9(4) . . ?
O32 C31 C32 118.1(4) . . ?
C33 C32 C31 119.5(4) . . ?
C37 C32 C31 122.6(4) . . ?
C37 C32 C33 117.9(4) . . ?
C32 C33 H33A 119.5 . . ?
C34 C33 C32 121.0(5) . . ?
C34 C33 H33A 119.5 . . ?
C33 C34 H34A 119.3 . . ?
C33 C34 C35 121.4(4) . . ?
C35 C34 H34A 119.3 . . ?
C34 C35 C35 119.6(3) . 2_656 ?
C36 C35 C34 117.4(4) . . ?
C36 C35 C35 122.9(3) . 2_656 ?
C35 C36 H36A 119.4 . . ?
C35 C36 C37 121.3(5) . . ?
C37 C36 H36A 119.4 . . ?
C32 C37 C36 121.0(5) . . ?
C32 C37 H37A 119.5 . . ?
C36 C37 H37A 119.5 . . ?
C401 O41 Zn1 121.2(3) . . ?
C401 O42 Zn2 132.2(3) . . ?
O41 C401 O42 125.9(4) . . ?
O41 C401 C402 117.4(5) . . ?
O42 C401 C402 116.7(4) . . ?
C403 C402 C401 123.5(5) . . ?
C403 C402 C407 117.5(5) . . ?
C407 C402 C401 119.1(5) . . ?
C402 C403 H40A 119.2 . . ?
C402 C403 C404 121.7(5) . . ?
C404 C403 H40A 119.2 . . ?
C403 C404 H40B 117.8 . . ?
C405 C404 C403 124.3(6) . . ?
C405 C404 H40B 117.8 . . ?
C404 C405 C406 115.9(5) . . ?
C404 C405 C408 122.5(6) . . ?
C404 C405 C415 131.0(7) . . ?
C406 C405 C408 121.3(6) . . ?
C406 C405 C415 112.9(6) . . ?
C408 C405 C415 8.7(6) . . ?
C405 C406 H40C 119.8 . . ?
C405 C406 C407 120.4(6) . . ?
C407 C406 H40C 119.8 . . ?
C402 C407 C406 120.1(7) . . ?
C402 C407 H40D 120.0 . . ?
C406 C407 H40D 120.0 . . ?
C409 C408 C405 120.9(9) . . ?
C409 C408 C413 120.1(9) . . ?
C413 C408 C405 118.6(9) . . ?
C408 C409 H40E 118.8 . . ?
C410 C409 C408 122.3(10) . . ?
C410 C409 H40E 118.8 . . ?
C409 C410 H41A 118.7 . . ?
C411 C410 C409 122.6(13) . . ?
C411 C410 H41A 118.7 . . ?
C410 C411 C412 119.0(15) . . ?
C410 C411 C414 125.0(14) . . ?
C414 C411 C412 115.4(14) . . ?
C411 C412 H41B 121.4 . . ?
C413 C412 C411 117.3(13) . . ?
C413 C412 H41B 121.4 . . ?
C408 C413 H41C 120.8 . . ?
C412 C413 C408 118.5(12) . . ?
C412 C413 H41C 120.8 . . ?
O43 C414 C411 112.3(13) . . ?
O44 C414 C411 121.8(13) . . ?
O44 C414 O43 125.7(13) . . ?
C414 O43 Zn4 118.2(9) . 3_656 ?
C416 C415 C405 119.5(8) . . ?
C416 C415 C420 117.4(9) . . ?
C420 C415 C405 123.1(9) . . ?
C415 C416 H41D 118.8 . . ?
C415 C416 C417 122.5(10) . . ?
C417 C416 H41D 118.8 . . ?
C416 C417 H41E 119.2 . . ?
C418 C417 C416 121.5(13) . . ?
C418 C417 H41E 119.2 . . ?
C417 C418 C419 122.6(15) . . ?
C417 C418 C421 122.7(15) . . ?
C419 C418 C421 114.1(14) . . ?
C418 C419 H41F 122.6 . . ?
C420 C419 C418 114.8(12) . . ?
C420 C419 H41F 122.6 . . ?
C415 C420 C419 120.6(11) . . ?
C415 C420 H420 119.7 . . ?
C419 C420 H420 119.7 . . ?
C418 C421 Zn4 164.9(9) . 3_656 ?
O45 C421 Zn4 60.3(8) . 3_656 ?
O45 C421 C418 123.0(14) . . ?
O45 C421 O46 113.0(14) . . ?
O46 C421 Zn4 53.2(6) . 3_656 ?
O46 C421 C418 123.3(14) . . ?
C421 O45 Zn4 91.9(10) . 3_656 ?
C421 O46 Zn4 94.8(8) . 3_656 ?
C501 O51 Zn3 129.1(3) . . ?
C501 O52 Zn3 119.0(3) . 2_756 ?
O51 C501 O52 125.6(4) . . ?
O51 C501 C502 117.7(4) . . ?
O52 C501 C502 116.6(4) . . ?
C503 C502 C501 118.0(5) . . ?
C507 C502 C501 121.5(4) . . ?
C507 C502 C503 120.2(4) . . ?
C502 C503 H50A 121.3 . . ?
C504 C503 C502 117.4(5) . . ?
C504 C503 H50A 121.3 . . ?
C503 C504 H50B 118.9 . . ?
C505 C504 C503 122.2(5) . . ?
C505 C504 H50B 118.9 . . ?
C504 C505 C506 119.0(5) . . ?
C504 C505 C508 118.6(5) . . ?
C506 C505 C508 122.3(5) . . ?
C505 C506 H50C 119.7 . . ?
C505 C506 C507 120.7(5) . . ?
C507 C506 H50C 119.7 . . ?
C502 C507 C506 120.2(4) . . ?
C502 C507 H50D 119.9 . . ?
C506 C507 H50D 119.9 . . ?
C509 C508 C505 122.6(5) . . ?
C513 C508 C505 118.5(5) . . ?
C513 C508 C509 118.9(4) . . ?
C508 C509 H50E 119.6 . . ?
C510 C509 C508 120.9(5) . . ?
C510 C509 H50E 119.6 . . ?
C509 C510 H51A 120.0 . . ?
C509 C510 C511 120.1(5) . . ?
C511 C510 H51A 120.0 . . ?
C510 C511 C514 122.5(4) . . ?
C512 C511 C510 119.6(4) . . ?
C512 C511 C514 117.8(4) . . ?
C511 C512 H51B 120.2 . . ?
C513 C512 C511 119.7(4) . . ?
C513 C512 H51B 120.2 . . ?
C508 C513 H51C 119.6 . . ?
C512 C513 C508 120.9(5) . . ?
C512 C513 H51C 119.6 . . ?
O53 C514 C511 119.5(4) . . ?
O54 C514 C511 116.9(4) . . ?
O54 C514 O53 123.4(4) . . ?
C514 O53 Zn5 103.5(3) . 3_756 ?
C514 O54 Zn6 140.8(3) . 1_545 ?
C601 O61 Zn5 85.5(3) . . ?
Zn5 O62 Zn6 100.83(12) . . ?
C601 O62 Zn5 94.6(3) . . ?
C601 O62 Zn6 137.4(3) . . ?
O61 C601 Zn5 65.0(2) . . ?
O61 C601 O62 119.3(4) . . ?
O61 C601 C602 121.9(4) . . ?
O62 C601 Zn5 54.8(2) . . ?
O62 C601 C602 118.8(4) . . ?
C602 C601 Zn5 170.7(3) . . ?
C603 C602 C601 119.9(4) . . ?
C603 C602 C607 119.4(4) . . ?
C607 C602 C601 120.6(4) . . ?
C602 C603 H60A 120.3 . . ?
C602 C603 C604 119.4(4) . . ?
C604 C603 H60A 120.3 . . ?
C603 C604 H60B 119.0 . . ?
C605 C604 C603 122.0(4) . . ?
C605 C604 H60B 119.0 . . ?
C604 C605 C606 118.7(4) . . ?
C604 C605 C608 122.6(4) . . ?
C606 C605 C608 118.8(4) . . ?
C605 C606 H60C 119.9 . . ?
C607 C606 C605 120.3(4) . . ?
C607 C606 H60C 119.9 . . ?
C602 C607 H60D 119.9 . . ?
C606 C607 C602 120.2(4) . . ?
C606 C607 H60D 119.9 . . ?
C609 C608 C605 120.9(4) . . ?
C613 C608 C605 120.7(4) . . ?
C613 C608 C609 118.4(4) . . ?
C608 C609 H60E 120.0 . . ?
C610 C609 C608 120.1(4) . . ?
C610 C609 H60E 120.0 . . ?
C609 C610 H61A 119.6 . . ?
C611 C610 C609 120.8(4) . . ?
C611 C610 H61A 119.6 . . ?
C610 C611 C612 118.9(4) . . ?
C610 C611 C614 120.2(3) . . ?
C612 C611 C614 120.8(4) . . ?
C611 C612 H61B 119.6 . . ?
C613 C612 C611 120.8(4) . . ?
C613 C612 H61B 119.6 . . ?
C608 C613 H61C 119.5 . . ?
C612 C613 C608 121.0(4) . . ?
C612 C613 H61C 119.5 . . ?
O63 C614 C611 117.0(4) . . ?
O63 C614 O64 125.0(3) . . ?
O64 C614 C611 118.0(3) . . ?
C614 O63 Zn3 122.3(2) . 4_565 ?
C614 O64 Zn3 126.3(2) . 3_766 ?
O2M O1M Zn4 71.1(4) . . ?
O1M O2M Zn4 68.9(5) . . ?
O1D C11D H11F 119.6 . . ?
O1D C11D N1D 120.8(9) . . ?
N1D C11D H11F 119.6 . . ?
C12D N1D C11D 108.2(8) . . ?
C12D N1D C13D 141.9(12) . . ?
C13D N1D C11D 109.7(9) . . ?
N1D C12D H12C 109.5 . . ?
N1D C12D H12D 109.5 . . ?
N1D C12D H12E 109.5 . . ?
H12C C12D H12D 109.5 . . ?
H12C C12D H12E 109.5 . . ?
H12D C12D H12E 109.5 . . ?
N1D C13D H13C 109.5 . . ?
N1D C13D H13D 109.5 . . ?
N1D C13D H13E 109.5 . . ?
H13C C13D H13D 109.5 . . ?
H13C C13D H13E 109.5 . . ?
H13D C13D H13E 109.5 . . ?
O2D C21D H21F 119.8 . . ?
O2D C21D N2D 120.4(15) . . ?
N2D C21D H21F 119.8 . . ?
C21D N2D C22D 122.4(14) . . ?
C21D N2D C23D 119.1(12) . . ?
C22D N2D C23D 118.5(10) . . ?
N2D C22D H22C 109.5 . . ?
N2D C22D H22D 109.5 . . ?
N2D C22D H22E 109.5 . . ?
H22C C22D H22D 109.5 . . ?
H22C C22D H22E 109.5 . . ?
H22D C22D H22E 109.5 . . ?
N2D C23D H23C 109.5 . . ?
N2D C23D H23D 109.5 . . ?
N2D C23D H23E 109.5 . . ?
H23C C23D H23D 109.5 . . ?
H23C C23D H23E 109.5 . . ?
H23D C23D H23E 109.5 . . ?

loop_
_geom_bond_atom_site_label_1
_geom_bond_atom_site_label_2
_geom_bond_distance
_geom_bond_site_symmetry_2
_geom_bond_publ_flag
Zn1 Zn2 2.8917(6) . ?
Zn1 N11 2.073(3) . yes
Zn1 O11 2.059(3) . yes
Zn1 O21 1.997(2) . yes
Zn1 O31 1.988(3) . yes
Zn1 O41 2.051(3) . yes
Zn2 N21 2.060(3) . yes
Zn2 O12 2.016(3) . yes
Zn2 O22 2.069(3) . yes
Zn2 O32 2.056(3) . yes
Zn2 O42 1.993(3) . yes
Zn3 Zn3 2.8271(8) 2_756 ?
Zn3 N12 2.062(3) . yes
Zn3 O51 2.016(3) . yes
Zn3 O52 2.023(3) 2_756 yes
Zn3 O63 2.011(3) 4_566 yes
Zn3 O64 2.027(3) 3_766 yes
Zn4 N13 2.092(3) . yes
Zn4 O24 1.928(4) 3_756 yes
Zn4 O43 1.912(10) 3_656 yes
Zn4 C421 2.510(15) 3_656 ?
Zn4 O45 2.181(9) 3_656 yes
Zn4 O46 2.017(7) 3_656 yes
Zn4 O1M 1.985(6) . yes
Zn4 O2M 2.014(7) . yes
Zn5 N22 2.072(3) . yes
Zn5 O14 1.974(2) 2_756 yes
Zn5 O53 2.023(3) 3_756 yes
Zn5 O61 2.285(3) . yes
Zn5 O62 2.059(3) . yes
Zn5 C601 2.513(4) . ?
Zn6 O13 2.053(2) 2_756 yes
Zn6 O13 2.053(2) 4_565 ?
Zn6 O54 2.023(3) 1_565 yes
Zn6 O54 2.023(3) 3_756 ?
Zn6 O62 2.193(3) . yes
Zn6 O62 2.193(3) 3_766 ?
N11 C11 1.464(4) . ?
N11 C12 1.499(4) . ?
N11 C13 1.506(4) . ?
N12 C11 1.470(4) . ?
N12 C14 1.484(4) . ?
N12 C16 1.503(4) . ?
N13 C12 1.487(5) . ?
N13 C14 1.478(4) . ?
N13 C15 1.511(4) . ?
N14 C13 1.464(5) . ?
N14 C15 1.445(5) . ?
N14 C16 1.465(5) . ?
C11 H11A 0.9900 . ?
C11 H11B 0.9900 . ?
C12 H12A 0.9900 . ?
C12 H12B 0.9900 . ?
C13 H13A 0.9900 . ?
C13 H13B 0.9900 . ?
C14 H14A 0.9900 . ?
C14 H14B 0.9900 . ?
C15 H15A 0.9900 . ?
C15 H15B 0.9900 . ?
C16 H16A 0.9900 . ?
C16 H16B 0.9900 . ?
N21 C21 1.453(4) . ?
N21 C22 1.486(6) . ?
N21 C23 1.525(6) . ?
N22 C21 1.466(5) . ?
N22 C24 1.474(6) . ?
N22 C26 1.497(5) . ?
N23 C22 1.474(6) . ?
N23 C24 1.458(6) . ?
N23 C25 1.442(8) . ?
N24 C23 1.414(6) . ?
N24 C25 1.466(9) . ?
N24 C26 1.435(6) . ?
C21 H21A 0.9900 . ?
C21 H21B 0.9900 . ?
C22 H22A 0.9900 . ?
C22 H22B 0.9900 . ?
C23 H23A 0.9900 . ?
C23 H23B 0.9900 . ?
C24 H24A 0.9900 . ?
C24 H24B 0.9900 . ?
C25 H25A 0.9900 . ?
C25 H25B 0.9900 . ?
C26 H26A 0.9900 . ?
C26 H26B 0.9900 . ?
O11 C101 1.238(5) . ?
O12 C101 1.253(4) . ?
C101 C102 1.501(5) . ?
C102 C103 1.395(5) . ?
C102 C107 1.403(6) . ?
C103 H10A 0.9500 . ?
C103 C104 1.381(5) . ?
C104 H10B 0.9500 . ?
C104 C105 1.407(6) . ?
C105 C106 1.391(6) . ?
C105 C108 1.495(5) . ?
C106 H10C 0.9500 . ?
C106 C107 1.374(5) . ?
C107 H10D 0.9500 . ?
C108 C109 1.381(6) . ?
C108 C113 1.383(6) . ?
C109 H10E 0.9500 . ?
C109 C110 1.386(5) . ?
C110 H11C 0.9500 . ?
C110 C111 1.389(5) . ?
C111 C112 1.391(5) . ?
C111 C114 1.488(5) . ?
C112 H11D 0.9500 . ?
C112 C113 1.387(5) . ?
C113 H11E 0.9500 . ?
C114 O13 1.252(4) . ?
C114 O14 1.272(4) . ?
O13 Zn6 2.053(2) 2_756 ?
O14 Zn5 1.974(2) 2_756 ?
O21 C201 1.268(5) . ?
O22 C201 1.238(5) . ?
C201 C202 1.499(5) . ?
C202 C203 1.387(6) . ?
C202 C207 1.379(5) . ?
C203 H20A 0.9500 . ?
C203 C204 1.398(5) . ?
C204 H20B 0.9500 . ?
C204 C205 1.383(5) . ?
C205 C206 1.381(6) . ?
C205 C208 1.479(5) . ?
C206 H20C 0.9500 . ?
C206 C207 1.374(5) . ?
C207 H20D 0.9500 . ?
C208 C209 1.393(6) . ?
C208 C213 1.383(6) . ?
C209 H20E 0.9500 . ?
C209 C210 1.375(6) . ?
C210 H21C 0.9500 . ?
C210 C211 1.359(7) . ?
C211 C212 1.419(7) . ?
C211 C214 1.510(6) . ?
C212 H21D 0.9500 . ?
C212 C213 1.395(6) . ?
C213 H21E 0.9500 . ?
C214 O23 1.206(6) . ?
C214 O24 1.243(7) . ?
O24 Zn4 1.928(4) 3_756 ?
O31 C31 1.255(5) . ?
O32 C31 1.238(5) . ?
C31 C32 1.488(5) . ?
C32 C33 1.377(6) . ?
C32 C37 1.351(6) . ?
C33 H33A 0.9500 . ?
C33 C34 1.359(6) . ?
C34 H34A 0.9500 . ?
C34 C35 1.368(7) . ?
C35 C35 1.489(8) 2_656 ?
C35 C36 1.364(7) . ?
C36 H36A 0.9500 . ?
C36 C37 1.376(6) . ?
C37 H37A 0.9500 . ?
O41 C401 1.227(5) . ?
O42 C401 1.248(5) . ?
C401 C402 1.515(6) . ?
C402 C403 1.311(7) . ?
C402 C407 1.368(8) . ?
C403 H40A 0.9500 . ?
C403 C404 1.378(7) . ?
C404 H40B 0.9500 . ?
C404 C405 1.289(8) . ?
C405 C406 1.391(9) . ?
C405 C408 1.463(8) . ?
C405 C415 1.468(8) . ?
C406 H40C 0.9500 . ?
C406 C407 1.403(8) . ?
C407 H40D 0.9500 . ?
C408 C409 1.366(9) . ?
C408 C413 1.424(9) . ?
C409 H40E 0.9500 . ?
C409 C410 1.349(12) . ?
C410 H41A 0.9500 . ?
C410 C411 1.30(2) . ?
C411 C412 1.53(2) . ?
C411 C414 1.50(2) . ?
C412 H41B 0.9500 . ?
C412 C413 1.402(14) . ?
C413 H41C 0.9500 . ?
C414 O43 1.366(19) . ?
C414 O44 1.127(16) . ?
O43 Zn4 1.912(10) 3_656 ?
C415 C416 1.385(9) . ?
C415 C420 1.431(9) . ?
C416 H41D 0.9500 . ?
C416 C417 1.401(12) . ?
C417 H41E 0.9500 . ?
C417 C418 1.29(2) . ?
C418 C419 1.47(2) . ?
C418 C421 1.48(2) . ?
C419 H41F 0.9500 . ?
C419 C420 1.469(15) . ?
C420 H420 0.9500 . ?
C421 Zn4 2.510(15) 3_656 ?
C421 O45 1.170(19) . ?
C421 O46 1.334(17) . ?
O45 Zn4 2.181(9) 3_656 ?
O46 Zn4 2.017(7) 3_656 ?
O51 C501 1.257(5) . ?
O52 Zn3 2.023(3) 2_756 ?
O52 C501 1.273(5) . ?
C501 C502 1.499(6) . ?
C502 C503 1.408(7) . ?
C502 C507 1.380(7) . ?
C503 H50A 0.9500 . ?
C503 C504 1.407(7) . ?
C504 H50B 0.9500 . ?
C504 C505 1.368(8) . ?
C505 C506 1.384(7) . ?
C505 C508 1.494(6) . ?
C506 H50C 0.9500 . ?
C506 C507 1.386(6) . ?
C507 H50D 0.9500 . ?
C508 C509 1.387(7) . ?
C508 C513 1.381(7) . ?
C509 H50E 0.9500 . ?
C509 C510 1.366(6) . ?
C510 H51A 0.9500 . ?
C510 C511 1.390(6) . ?
C511 C512 1.387(6) . ?
C511 C514 1.489(6) . ?
C512 H51B 0.9500 . ?
C512 C513 1.379(6) . ?
C513 H51C 0.9500 . ?
C514 O53 1.261(5) . ?
C514 O54 1.259(5) . ?
O53 Zn5 2.023(3) 3_756 ?
O54 Zn6 2.023(3) 1_545 ?
O61 C601 1.240(6) . ?
O62 C601 1.286(5) . ?
C601 C602 1.492(6) . ?
C602 C603 1.376(6) . ?
C602 C607 1.394(6) . ?
C603 H60A 0.9500 . ?
C603 C604 1.384(6) . ?
C604 H60B 0.9500 . ?
C604 C605 1.355(6) . ?
C605 C606 1.398(6) . ?
C605 C608 1.497(5) . ?
C606 H60C 0.9500 . ?
C606 C607 1.371(5) . ?
C607 H60D 0.9500 . ?
C608 C609 1.401(5) . ?
C608 C613 1.392(6) . ?
C609 H60E 0.9500 . ?
C609 C610 1.386(5) . ?
C610 H61A 0.9500 . ?
C610 C611 1.383(5) . ?
C611 C612 1.390(5) . ?
C611 C614 1.480(5) . ?
C612 H61B 0.9500 . ?
C612 C613 1.368(5) . ?
C613 H61C 0.9500 . ?
C614 O63 1.263(4) . ?
C614 O64 1.270(5) . ?
O63 Zn3 2.011(3) 4_565 ?
O64 Zn3 2.027(3) 3_766 ?
O1M O2M 1.369(11) . ?
O1D C11D 1.112(12) . ?
C11D H11F 0.9500 . ?
C11D N1D 1.519(14) . ?
N1D C12D 1.230(10) . ?
N1D C13D 1.360(11) . ?
C12D H12C 0.9800 . ?
C12D H12D 0.9800 . ?
C12D H12E 0.9800 . ?
C13D H13C 0.9800 . ?
C13D H13D 0.9800 . ?
C13D H13E 0.9800 . ?
O2D C21D 1.336(18) . ?
C21D H21F 0.9500 . ?
C21D N2D 1.345(17) . ?
N2D C22D 1.448(15) . ?
N2D C23D 1.453(16) . ?
C22D H22C 0.9800 . ?
C22D H22D 0.9800 . ?
C22D H22E 0.9800 . ?
C23D H23C 0.9800 . ?
C23D H23D 0.9800 . ?
C23D H23E 0.9800 . ?

loop_
_platon_squeeze_void_nr
_platon_squeeze_void_average_x
_platon_squeeze_void_average_y
_platon_squeeze_void_average_z
_platon_squeeze_void_volume
_platon_squeeze_void_count_electrons
_platon_squeeze_void_content
1 0.418 -0.048 0.027 9022 1343 DMF
